data_8105495
loop_
_publ_author_name
'Li, Dongjiao'

_publ_section_title
;
 The crystal structure of diaqua-tris(nitrato-\k2
 O,O&#x2032;)-bis(4,4,5,5-tetramethyl-2-(p-pyridyl)imidazoline-1-oxyl
 3-oxide-\kN)samarium(III), C24H36N9O15Sm
;
_journal_issue 6
_journal_name_full 'Zeitschrift f\"ur Kristallographie - New Crystal Structures'
_journal_page_first 1463
_journal_page_last 1464
_journal_paper_doi 10.1515/ncrs-2020-0359
_journal_volume 235
_journal_year 2020
_chemical_formula_moiety 'C24 H36 N9 O15 Sm'
_chemical_formula_sum 'C24 H36 N9 O15 Sm'
_chemical_formula_weight 840.97
_chemical_name_systematic
;
 The crystal structure of diaqua-tris(nitrato-\k^2^<i>O</i>,<i>O</i>')
-bis(4,4,5,5-tetramethyl-2-(<i>p</i>-pyridyl)imidazoline-1-oxyl
 3-oxide-\k<i>N</i>)samarium(III), C~24~H~36~N~9~O~15~Sm

;
_space_group_crystal_system monoclinic
_space_group_IT_number 15
_space_group_name_Hall '-C 2yc'
_space_group_name_H-M_alt 'C 1 2/c 1'
_atom_sites_solution_hydrogens mixed
_atom_sites_solution_primary direct
_cell_angle_alpha 90
_cell_angle_beta 94.6460(10)
_cell_angle_gamma 90
_cell_formula_units_Z 4
_cell_length_a 23.625(3)
_cell_length_b 11.6837(12)
_cell_length_c 11.9293(12)
_cell_measurement_reflns_used 5073
_cell_measurement_temperature 293(2)
_cell_measurement_theta_max 27.73
_cell_measurement_theta_min 2.55
_cell_volume 3282.0(6)
_computing_cell_refinement 'Bruker SMART APEX II [1]'
_computing_data_collection 'Bruker SMART APEX II [1]'
_computing_data_reduction 'Bruker SAINT [2]'
_computing_molecular_graphics 'Olex2 [3]'
_computing_publication_material 'Olex2 [3]'
_computing_structure_refinement 'ShelXL [4]'
_computing_structure_solution 'XS [5]'
_diffrn_ambient_temperature 293.15
_diffrn_measured_fraction_theta_full 0.999
_diffrn_measured_fraction_theta_max 0.999
_diffrn_measurement_device_type 'CCD area detector'
_diffrn_measurement_method 'phi and omega scans'
_diffrn_radiation_monochromator graphite
_diffrn_radiation_type MoK\a
_diffrn_radiation_wavelength 0.71073
_diffrn_reflns_av_R_equivalents 0.0191
_diffrn_reflns_av_unetI/netI 0.0205
_diffrn_reflns_Laue_measured_fraction_full 0.999
_diffrn_reflns_Laue_measured_fraction_max 0.999
_diffrn_reflns_limit_h_max 27
_diffrn_reflns_limit_h_min -28
_diffrn_reflns_limit_k_max 13
_diffrn_reflns_limit_k_min -9
_diffrn_reflns_limit_l_max 14
_diffrn_reflns_limit_l_min -13
_diffrn_reflns_number 8697
_diffrn_reflns_point_group_measured_fraction_full 0.999
_diffrn_reflns_point_group_measured_fraction_max 0.999
_diffrn_reflns_theta_full 25.029
_diffrn_reflns_theta_max 25.029
_diffrn_reflns_theta_min 1.946
_diffrn_source '(Mo) X-ray Source'
_exptl_absorpt_coefficient_mu 1.872
_exptl_absorpt_correction_T_max 1.000000
_exptl_absorpt_correction_T_min 0.775574
_exptl_absorpt_correction_type multi-scan
_exptl_absorpt_process_details SADABS
_exptl_crystal_colour 'dark yellow'
_exptl_crystal_colour_modifier dark
_exptl_crystal_colour_primary yellow
_exptl_crystal_density_diffrn 1.702
_exptl_crystal_density_method 'not measured'
_exptl_crystal_description PRISM
_exptl_crystal_F_000 1700
_exptl_crystal_size_max 0.4
_exptl_crystal_size_mid 0.12
_exptl_crystal_size_min 0.08
_refine_diff_density_max 0.238
_refine_diff_density_min -0.379
_refine_diff_density_rms 0.059
_refine_ls_extinction_coef .
_refine_ls_extinction_method none
_refine_ls_goodness_of_fit_ref 1.069
_refine_ls_hydrogen_treatment constr
_refine_ls_matrix_type full
_refine_ls_number_parameters 227
_refine_ls_number_reflns 2911
_refine_ls_number_restraints 3
_refine_ls_restrained_S_all 1.069
_refine_ls_R_factor_all 0.0192
_refine_ls_R_factor_gt 0.0173
_refine_ls_shift/su_max 0.000
_refine_ls_shift/su_mean 0.000
_refine_ls_structure_factor_coef Fsqd
_refine_ls_weighting_details 'w=1/[\s^2^(Fo^2^)+(0.0252P)^2^+1.8605P] where P=(Fo^2^+2Fc^2^)/3'
_refine_ls_weighting_scheme calc
_refine_ls_wR_factor_gt 0.0444
_refine_ls_wR_factor_ref 0.0449
_reflns_Friedel_coverage 0.000
_reflns_Friedel_fraction_full .
_reflns_Friedel_fraction_max .
_reflns_number_gt 2726
_reflns_number_total 2911
_reflns_threshold_expression 'I > 2\s(I)'
_cod_data_source_file suppl_ncrs-2020-0359_suppl.cif
_cod_data_source_block 50329a
_cod_depositor_comments
;
The following automatic conversions were performed:

data item '_exptl_crystal_density_meas' value 'NONE' was changed to
'?' -- the value is perceived as not measured.

Automatic conversion script
Id: cif_fix_values 8738 2021-04-28 16:35:53Z antanas 
;
_cod_original_cell_volume 3281.9(6)
_cod_database_code 8105495
_shelx_space_group_comment
;
The symmetry employed for this shelxl refinement is uniquely defined
by the following loop, which should always be used as a source of
symmetry information in preference to the above space-group names.
They are only intended as comments.
;
_olex2_refinement_description
;
1. Fixed Uiso
 At 1.2 times of:
  All C(H) groups
 At 1.5 times of:
  All C(H,H,H) groups, All O(H,H) groups
2. Restrained distances
 H8A-H8B
 1.45 with sigma of 0.01
 O8-H8A = O8-H8B
 0.85 with sigma of 0.001
3.a Riding coordinates:
 O8(H8A,H8B)
3.b Aromatic/amide H refined with riding coordinates:
 C1(H1), C2(H2), C3(H3), C4(H4)
3.c Idealised Me refined as rotating group:
 C8(H8C,H8D,H8E), C9(H9A,H9B,H9C), C11(H11A,H11B,H11C), C12(H12A,H12B,H12C)
;

loop_
_space_group_symop_operation_xyz
'x, y, z'
'-x, y, -z+1/2'
'x+1/2, y+1/2, z'
'-x+1/2, y+1/2, -z+1/2'
'-x, -y, -z'
'x, -y, z-1/2'
'-x+1/2, -y+1/2, -z'
'x+1/2, -y+1/2, z-1/2'

loop_
_atom_site_label
_atom_site_type_symbol
_atom_site_fract_x
_atom_site_fract_y
_atom_site_fract_z
_atom_site_U_iso_or_equiv
_atom_site_adp_type
_atom_site_occupancy
_atom_site_site_symmetry_order
_atom_site_calc_flag
_atom_site_refinement_flags_posn
_atom_site_refinement_flags_adp
_atom_site_refinement_flags_occupancy
_atom_site_disorder_assembly
_atom_site_disorder_group
Sm1 Sm 0.500000 0.11183(2) -0.250000 0.02193(6) Uani 1 2 d S T P . .
O1 O 0.42666(6) 0.29059(15) 0.33533(12) 0.0372(4) Uani 1 1 d . . . . .
O2 O 0.27067(7) 0.37642(17) 0.09336(15) 0.0497(5) Uani 1 1 d . . . . .
O3 O 0.44811(6) 0.06877(15) -0.43848(13) 0.0370(4) Uani 1 1 d . . . . .
O4 O 0.35777(7) 0.08084(17) -0.48482(15) 0.0465(4) Uani 1 1 d . . . . .
O5 O 0.39203(7) 0.10947(18) -0.31369(14) 0.0532(5) Uani 1 1 d . . . . .
O6 O 0.46159(7) 0.30488(15) -0.30464(14) 0.0429(4) Uani 1 1 d . . . . .
O7 O 0.500000 0.4662(2) -0.250000 0.0826(11) Uani 1 2 d S T P . .
O8 O 0.45809(8) -0.05657(14) -0.16981(13) 0.0439(4) Uani 1 1 d D . . . .
H8A H 0.451706 -0.121116 -0.201208 0.066 Uiso 1 1 d DR . . . .
H8B H 0.454446 -0.055216 -0.099508 0.066 Uiso 1 1 d DR . . . .
N1 N 0.44117(7) 0.18626(15) -0.08151(13) 0.0253(4) Uani 1 1 d . . . . .
N2 N 0.37913(7) 0.33213(16) 0.29613(13) 0.0260(4) Uani 1 1 d . . . . .
N3 N 0.30360(7) 0.36687(16) 0.18237(15) 0.0291(4) Uani 1 1 d . . . . .
N4 N 0.39733(8) 0.08633(16) -0.41408(15) 0.0301(4) Uani 1 1 d . . . . .
N5 N 0.500000 0.3625(3) -0.250000 0.0457(8) Uani 1 2 d S T P . .
C1 C 0.44179(9) 0.29381(19) 0.08986(17) 0.0287(5) Uani 1 1 d . . . . .
H1 H 0.462229 0.337403 0.144398 0.034 Uiso 1 1 calc R . . . .
C2 C 0.46778(9) 0.25043(19) -0.00029(17) 0.0278(5) Uani 1 1 d . . . . .
H2 H 0.506051 0.266619 -0.005107 0.033 Uiso 1 1 calc R . . . .
C3 C 0.38603(9) 0.16465(19) -0.07163(17) 0.0272(4) Uani 1 1 d . . . . .
H3 H 0.366760 0.119524 -0.126465 0.033 Uiso 1 1 calc R . . . .
C4 C 0.35621(9) 0.20499(19) 0.01443(17) 0.0272(5) Uani 1 1 d . . . . .
H4 H 0.317834 0.188251 0.016778 0.033 Uiso 1 1 calc R . . . .
C5 C 0.38459(8) 0.27135(18) 0.09791(16) 0.0245(4) Uani 1 1 d . . . . .
C6 C 0.35593(8) 0.32050(18) 0.19031(16) 0.0248(4) Uani 1 1 d . . . . .
C7 C 0.28613(9) 0.40062(18) 0.29669(19) 0.0282(5) Uani 1 1 d . . . . .
C8 C 0.25152(11) 0.3015(2) 0.3369(2) 0.0468(6) Uani 1 1 d . . . . .
H8C H 0.220419 0.285833 0.282170 0.070 Uiso 1 1 calc GR . . . .
H8D H 0.237056 0.321141 0.407295 0.070 Uiso 1 1 calc GR . . . .
H8E H 0.275190 0.234895 0.346567 0.070 Uiso 1 1 calc GR . . . .
C9 C 0.25084(11) 0.5090(2) 0.2879(2) 0.0469(6) Uani 1 1 d . . . . .
H9A H 0.270797 0.566937 0.249823 0.070 Uiso 1 1 calc GR . . . .
H9B H 0.244212 0.535269 0.361978 0.070 Uiso 1 1 calc GR . . . .
H9C H 0.215145 0.493506 0.246389 0.070 Uiso 1 1 calc GR . . . .
C10 C 0.34519(9) 0.41341(19) 0.36217(18) 0.0284(5) Uani 1 1 d . . . . .
C11 C 0.34812(13) 0.3784(2) 0.4848(2) 0.0498(7) Uani 1 1 d . . . . .
H11A H 0.339408 0.298401 0.490112 0.075 Uiso 1 1 calc GR . . . .
H11B H 0.321142 0.422158 0.522932 0.075 Uiso 1 1 calc GR . . . .
H11C H 0.385657 0.392381 0.519059 0.075 Uiso 1 1 calc GR . . . .
C12 C 0.37175(11) 0.5307(2) 0.3491(2) 0.0472(6) Uani 1 1 d . . . . .
H12A H 0.410185 0.529808 0.382086 0.071 Uiso 1 1 calc GR . . . .
H12B H 0.350363 0.586986 0.386287 0.071 Uiso 1 1 calc GR . . . .
H12C H 0.371477 0.549214 0.270661 0.071 Uiso 1 1 calc GR . . . .

loop_
_atom_site_aniso_label
_atom_site_aniso_U_11
_atom_site_aniso_U_22
_atom_site_aniso_U_33
_atom_site_aniso_U_23
_atom_site_aniso_U_13
_atom_site_aniso_U_12
Sm1 0.02348(9) 0.02597(9) 0.01686(9) 0.000 0.00485(5) 0.000
O1 0.0316(8) 0.0495(10) 0.0295(8) -0.0033(7) -0.0036(6) 0.0149(7)
O2 0.0339(9) 0.0754(14) 0.0377(10) -0.0088(9) -0.0100(8) 0.0134(8)
O3 0.0280(8) 0.0533(10) 0.0304(8) -0.0104(8) 0.0062(6) 0.0022(7)
O4 0.0349(9) 0.0623(12) 0.0401(10) -0.0131(9) -0.0114(8) 0.0061(8)
O5 0.0339(9) 0.0992(17) 0.0273(9) -0.0170(9) 0.0086(7) -0.0027(9)
O6 0.0473(10) 0.0442(10) 0.0379(9) 0.0036(8) 0.0088(7) 0.0114(8)
O7 0.088(2) 0.0292(16) 0.137(3) 0.000 0.047(2) 0.000
O8 0.0685(11) 0.0341(9) 0.0317(9) -0.0031(7) 0.0192(8) -0.0154(9)
N1 0.0277(9) 0.0283(9) 0.0200(8) -0.0005(7) 0.0034(7) 0.0019(7)
N2 0.0248(9) 0.0315(10) 0.0219(8) -0.0037(8) 0.0038(7) 0.0038(8)
N3 0.0228(9) 0.0367(11) 0.0278(10) -0.0039(8) 0.0022(7) 0.0030(7)
N4 0.0296(10) 0.0334(10) 0.0277(10) -0.0044(8) 0.0050(8) -0.0003(8)
N5 0.058(2) 0.0331(18) 0.0508(19) 0.000 0.0327(16) 0.000
C1 0.0267(10) 0.0350(12) 0.0241(10) -0.0064(9) 0.0006(8) -0.0005(9)
C2 0.0219(10) 0.0372(12) 0.0246(11) -0.0035(9) 0.0039(8) 0.0007(9)
C3 0.0309(11) 0.0283(11) 0.0224(10) -0.0039(9) 0.0019(8) -0.0038(9)
C4 0.0246(10) 0.0322(12) 0.0252(10) -0.0027(9) 0.0044(8) -0.0028(9)
C5 0.0268(10) 0.0245(10) 0.0223(10) 0.0003(9) 0.0027(8) 0.0045(8)
C6 0.0244(10) 0.0266(11) 0.0237(10) -0.0019(9) 0.0038(8) 0.0000(9)
C7 0.0263(11) 0.0293(12) 0.0304(12) -0.0041(9) 0.0094(9) 0.0039(9)
C8 0.0404(13) 0.0435(15) 0.0591(16) -0.0036(13) 0.0205(12) -0.0089(12)
C9 0.0445(14) 0.0395(14) 0.0574(17) -0.0050(12) 0.0083(12) 0.0165(12)
C10 0.0316(11) 0.0298(12) 0.0247(11) -0.0065(9) 0.0071(9) 0.0035(9)
C11 0.0608(17) 0.0640(19) 0.0258(13) -0.0030(12) 0.0101(11) 0.0146(14)
C12 0.0469(15) 0.0373(14) 0.0584(16) -0.0162(13) 0.0105(12) -0.0106(12)

loop_
_atom_type_symbol
_atom_type_description
_atom_type_scat_dispersion_real
_atom_type_scat_dispersion_imag
_atom_type_scat_source
C C 0.0033 0.0016 'International Tables Vol C Tables 4.2.6.8 and 6.1.1.4'
H H 0.0000 0.0000 'International Tables Vol C Tables 4.2.6.8 and 6.1.1.4'
N N 0.0061 0.0033 'International Tables Vol C Tables 4.2.6.8 and 6.1.1.4'
O O 0.0106 0.0060 'International Tables Vol C Tables 4.2.6.8 and 6.1.1.4'
Sm Sm -0.1638 3.4418 'International Tables Vol C Tables 4.2.6.8 and 6.1.1.4'

loop_
_geom_angle_atom_site_label_1
_geom_angle_atom_site_label_2
_geom_angle_atom_site_label_3
_geom_angle
_geom_angle_site_symmetry_1
_geom_angle_site_symmetry_3
O3 Sm1 O3 156.99(8) 2_654 .
O3 Sm1 O5 130.71(5) 2_654 .
O3 Sm1 O5 48.97(5) . .
O3 Sm1 O5 48.97(5) 2_654 2_654
O3 Sm1 O5 130.71(5) . 2_654
O3 Sm1 N1 68.92(5) . 2_654
O3 Sm1 N1 119.28(5) 2_654 2_654
O3 Sm1 N1 119.28(5) . .
O3 Sm1 N1 68.92(5) 2_654 .
O3 Sm1 N5 101.50(4) . .
O3 Sm1 N5 101.50(4) 2_654 .
O5 Sm1 O5 178.78(9) . 2_654
O5 Sm1 N1 109.89(5) 2_654 .
O5 Sm1 N1 70.53(5) 2_654 2_654
O5 Sm1 N1 109.89(5) . 2_654
O5 Sm1 N1 70.53(5) . .
O5 Sm1 N5 90.61(5) 2_654 .
O5 Sm1 N5 90.61(5) . .
O6 Sm1 O3 123.55(6) . 2_654
O6 Sm1 O3 78.90(6) 2_654 2_654
O6 Sm1 O3 123.55(6) 2_654 .
O6 Sm1 O3 78.90(6) . .
O6 Sm1 O5 66.84(6) 2_654 2_654
O6 Sm1 O5 114.37(6) . 2_654
O6 Sm1 O5 66.83(6) . .
O6 Sm1 O5 114.37(6) 2_654 .
O6 Sm1 O6 50.90(8) 2_654 .
O6 Sm1 N1 73.19(5) 2_654 .
O6 Sm1 N1 72.74(5) 2_654 2_654
O6 Sm1 N1 73.19(5) . 2_654
O6 Sm1 N1 72.73(5) . .
O6 Sm1 N5 25.45(4) . .
O6 Sm1 N5 25.45(4) 2_654 .
O8 Sm1 O3 70.86(6) 2_654 .
O8 Sm1 O3 90.30(6) . .
O8 Sm1 O3 90.31(6) 2_654 2_654
O8 Sm1 O3 70.86(6) . 2_654
O8 Sm1 O5 71.68(6) 2_654 2_654
O8 Sm1 O5 107.29(6) . 2_654
O8 Sm1 O5 107.29(6) 2_654 .
O8 Sm1 O5 71.68(6) . .
O8 Sm1 O6 141.11(5) 2_654 .
O8 Sm1 O6 141.11(5) . 2_654
O8 Sm1 O6 133.00(6) 2_654 2_654
O8 Sm1 O6 133.00(6) . .
O8 Sm1 O8 72.08(8) 2_654 .
O8 Sm1 N1 144.06(5) 2_654 .
O8 Sm1 N1 73.45(5) . .
O8 Sm1 N1 144.06(5) . 2_654
O8 Sm1 N1 73.45(5) 2_654 2_654
O8 Sm1 N5 143.96(4) 2_654 .
O8 Sm1 N5 143.96(4) . .
N1 Sm1 N1 142.13(7) 2_654 .
N1 Sm1 N5 71.06(4) 2_654 .
N1 Sm1 N5 71.06(4) . .
N4 O3 Sm1 99.37(12) . .
N4 O5 Sm1 96.35(12) . .
N5 O6 Sm1 96.62(15) . .
Sm1 O8 H8A 127.4 . .
Sm1 O8 H8B 116.7 . .
H8A O8 H8B 115.0 . .
C2 N1 Sm1 118.82(12) . .
C2 N1 C3 116.34(17) . .
C3 N1 Sm1 124.84(13) . .
O1 N2 C6 125.89(17) . .
O1 N2 C10 122.55(16) . .
C6 N2 C10 111.20(16) . .
O2 N3 C6 126.25(18) . .
O2 N3 C7 122.62(17) . .
C6 N3 C7 111.01(17) . .
O4 N4 O3 121.40(18) . .
O4 N4 O5 123.44(19) . .
O5 N4 O3 115.16(18) . .
O6 N5 Sm1 57.92(14) 2_654 .
O6 N5 Sm1 57.93(14) . .
O6 N5 O6 115.8(3) 2_654 .
O7 N5 Sm1 180.0 . .
O7 N5 O6 122.08(14) . 2_654
O7 N5 O6 122.07(14) . .
C2 C1 H1 120.6 . .
C2 C1 C5 118.86(19) . .
C5 C1 H1 120.6 . .
N1 C2 C1 123.87(18) . .
N1 C2 H2 118.1 . .
C1 C2 H2 118.1 . .
N1 C3 H3 117.9 . .
N1 C3 C4 124.14(19) . .
C4 C3 H3 117.9 . .
C3 C4 H4 120.7 . .
C3 C4 C5 118.64(19) . .
C5 C4 H4 120.7 . .
C1 C5 C4 118.15(18) . .
C1 C5 C6 119.51(18) . .
C4 C5 C6 122.31(18) . .
N2 C6 N3 109.17(17) . .
N2 C6 C5 124.89(17) . .
N3 C6 C5 125.85(18) . .
N3 C7 C8 106.26(18) . .
N3 C7 C9 110.20(19) . .
N3 C7 C10 100.35(15) . .
C8 C7 C10 113.61(19) . .
C9 C7 C8 110.6(2) . .
C9 C7 C10 114.96(19) . .
C7 C8 H8C 109.5 . .
C7 C8 H8D 109.5 . .
C7 C8 H8E 109.5 . .
H8C C8 H8D 109.5 . .
H8C C8 H8E 109.5 . .
H8D C8 H8E 109.5 . .
C7 C9 H9A 109.5 . .
C7 C9 H9B 109.5 . .
C7 C9 H9C 109.5 . .
H9A C9 H9B 109.5 . .
H9A C9 H9C 109.5 . .
H9B C9 H9C 109.5 . .
N2 C10 C7 99.87(15) . .
N2 C10 C11 110.49(18) . .
N2 C10 C12 105.83(18) . .
C11 C10 C7 115.4(2) . .
C11 C10 C12 110.8(2) . .
C12 C10 C7 113.42(19) . .
C10 C11 H11A 109.5 . .
C10 C11 H11B 109.5 . .
C10 C11 H11C 109.5 . .
H11A C11 H11B 109.5 . .
H11A C11 H11C 109.5 . .
H11B C11 H11C 109.5 . .
C10 C12 H12A 109.5 . .
C10 C12 H12B 109.5 . .
C10 C12 H12C 109.5 . .
H12A C12 H12B 109.5 . .
H12A C12 H12C 109.5 . .
H12B C12 H12C 109.5 . .

loop_
_geom_bond_atom_site_label_1
_geom_bond_atom_site_label_2
_geom_bond_distance
_geom_bond_site_symmetry_2
Sm1 O3 2.5228(15) 2_654
Sm1 O3 2.5229(15) .
Sm1 O5 2.6021(18) .
Sm1 O5 2.6021(18) 2_654
Sm1 O6 2.4979(17) .
Sm1 O6 2.4979(17) 2_654
Sm1 O8 2.4332(16) .
Sm1 O8 2.4331(16) 2_654
Sm1 N1 2.6797(16) 2_654
Sm1 N1 2.6797(16) .
Sm1 N5 2.928(3) .
O1 N2 1.277(2) .
O2 N3 1.269(2) .
O3 N4 1.274(2) .
O4 N4 1.209(2) .
O5 N4 1.244(2) .
O6 N5 1.267(2) .
O7 N5 1.213(4) .
O8 H8A 0.8501 .
O8 H8B 0.8501 .
N1 C2 1.341(3) .
N1 C3 1.341(3) .
N2 C6 1.342(3) .
N2 C10 1.506(3) .
N3 C6 1.346(3) .
N3 C7 1.509(3) .
C1 H1 0.9300 .
C1 C2 1.378(3) .
C1 C5 1.387(3) .
C2 H2 0.9300 .
C3 H3 0.9300 .
C3 C4 1.375(3) .
C4 H4 0.9300 .
C4 C5 1.391(3) .
C5 C6 1.458(3) .
C7 C8 1.517(3) .
C7 C9 1.515(3) .
C7 C10 1.550(3) .
C8 H8C 0.9600 .
C8 H8D 0.9600 .
C8 H8E 0.9600 .
C9 H9A 0.9600 .
C9 H9B 0.9600 .
C9 H9C 0.9600 .
C10 C11 1.515(3) .
C10 C12 1.520(3) .
C11 H11A 0.9600 .
C11 H11B 0.9600 .
C11 H11C 0.9600 .
C12 H12A 0.9600 .
C12 H12B 0.9600 .
C12 H12C 0.9600 .

loop_
_geom_torsion_atom_site_label_1
_geom_torsion_atom_site_label_2
_geom_torsion_atom_site_label_3
_geom_torsion_atom_site_label_4
_geom_torsion
_geom_torsion_site_symmetry_1
_geom_torsion_site_symmetry_2
_geom_torsion_site_symmetry_3
_geom_torsion_site_symmetry_4
Sm1 O3 N4 O4 175.95(18) . . . .
Sm1 O3 N4 O5 -3.8(2) . . . .
Sm1 O5 N4 O3 3.7(2) . . . .
Sm1 O5 N4 O4 -176.09(19) . . . .
Sm1 O6 N5 O6 0.0 . . . 2_654
Sm1 O6 N5 O7 180.0 . . . .
Sm1 N1 C2 C1 179.65(17) . . . .
Sm1 N1 C3 C4 -178.92(16) . . . .
O1 N2 C6 N3 174.6(2) . . . .
O1 N2 C6 C5 -8.7(3) . . . .
O1 N2 C10 C7 -160.90(18) . . . .
O1 N2 C10 C11 -38.9(3) . . . .
O1 N2 C10 C12 81.1(2) . . . .
O2 N3 C6 N2 176.1(2) . . . .
O2 N3 C6 C5 -0.6(4) . . . .
O2 N3 C7 C8 80.8(3) . . . .
O2 N3 C7 C9 -39.1(3) . . . .
O2 N3 C7 C10 -160.7(2) . . . .
N1 C3 C4 C5 -0.8(3) . . . .
N3 C7 C10 N2 -26.86(19) . . . .
N3 C7 C10 C11 -145.30(19) . . . .
N3 C7 C10 C12 85.3(2) . . . .
C1 C5 C6 N2 -38.1(3) . . . .
C1 C5 C6 N3 138.0(2) . . . .
C2 N1 C3 C4 0.8(3) . . . .
C2 C1 C5 C4 0.5(3) . . . .
C2 C1 C5 C6 -177.5(2) . . . .
C3 N1 C2 C1 -0.1(3) . . . .
C3 C4 C5 C1 0.2(3) . . . .
C3 C4 C5 C6 178.1(2) . . . .
C4 C5 C6 N2 144.0(2) . . . .
C4 C5 C6 N3 -39.9(3) . . . .
C5 C1 C2 N1 -0.5(3) . . . .
C6 N2 C10 C7 25.6(2) . . . .
C6 N2 C10 C11 147.6(2) . . . .
C6 N2 C10 C12 -92.3(2) . . . .
C6 N3 C7 C8 -95.5(2) . . . .
C6 N3 C7 C9 144.7(2) . . . .
C6 N3 C7 C10 23.0(2) . . . .
C7 N3 C6 N2 -7.8(2) . . . .
C7 N3 C6 C5 175.55(19) . . . .
C8 C7 C10 N2 86.1(2) . . . .
C8 C7 C10 C11 -32.3(3) . . . .
C8 C7 C10 C12 -161.7(2) . . . .
C9 C7 C10 N2 -145.03(19) . . . .
C9 C7 C10 C11 96.5(2) . . . .
C9 C7 C10 C12 -32.9(3) . . . .
C10 N2 C6 N3 -12.2(2) . . . .
C10 N2 C6 C5 164.5(2) . . . .
